data_2310461
loop_
_publ_author_name
'Perloff, A.'
'Block, S.'

_publ_section_title
;
 The crystal structure of the strontium and lead tetraborates, Sr O (B2
 O3)2 and Pb O (B2 O3)2
;
_journal_name_full 'Acta Crystallographica (1,1948-23,1967)'
_journal_page_first 274
_journal_page_last 279
_journal_volume 20
_journal_year 1966
_chemical_formula_sum 'B4 O7 Sr'
_chemical_name_systematic 'Sr B4 O7'
_space_group_IT_number 31
_symmetry_space_group_name_Hall 'P -2 2ac'
_symmetry_space_group_name_H-M 'P 21 n m'
_cell_angle_alpha 90
_cell_angle_beta 90
_cell_angle_gamma 90
_cell_formula_units_Z 2
_cell_length_a 4.237
_cell_length_b 4.431
_cell_length_c 10.706
_cell_volume 200.996
_citation_journal_id_ASTM ACCRA9
_cod_data_source_file Perloff_ACCRA9_1966_1113.cif
_cod_data_source_block B4O7Sr1
_cod_original_sg_symbol_Hall 'P 2ac -2 (z,y,-x)'
_cod_original_formula_sum 'B4 O7 Sr1'
_cod_database_code 2310461

loop_
_symmetry_equiv_pos_as_xyz
x,y,z
x+1/2,-y,-z+1/2
x,y,-z
x+1/2,-y,z+1/2

loop_
_atom_site_label
_atom_site_type_symbol
_atom_site_fract_x
_atom_site_fract_y
_atom_site_fract_z
_atom_site_occupancy
_atom_site_U_iso_or_equiv
O3 O-2 0.144 0.725 0.135 1 0.0
O2 O-2 0.547 0.357 0.141 1 0.0
O4 O-2 0.147 0.132 0.277 1 0.0
B1 B+3 -0.041 0.327 0.378 1 0.0
O1 O-2 0.585 0.772 0 1 0.0
B2 B+3 -0.006 0.823 0.248 1 0.0
Sr1 Sr+2 0 0.2119 0 1 0.0
